data_8105248
loop_
_publ_author_name
'Huang, Jian-Xiong'
'Huang, Cui-Xin'
'Huang, Guo-Ping'
'Xiong, Yuan-Zhen'
'Huang, Jian-Ping'

_publ_section_title
;
 Crystal structure of
 7-ethoxyl-6,8-difluoro-4-oxo-1-phenyl-1,4-dihydro-quinoline-3-carboxylic
 acid, C18H13F2N1O4
;
_journal_issue 3
_journal_name_full 'Zeitschrift f\"ur Kristallographie - New Crystal Structures'
_journal_page_first 655
_journal_page_last 657
_journal_paper_doi 10.1515/ncrs-2019-0885
_journal_volume 235
_journal_year 2020
_chemical_formula_moiety 'C18 H13 F2 N O4'
_chemical_formula_sum 'C18 H13 F2 N O4'
_chemical_formula_weight 345.29
_chemical_name_systematic
;
Crystal structure of 7-ethoxyl-6,8-difluoro-4-oxo-1-phenyl-1,4-dihydro-
quinoline-3-carboxylic acid
;
_space_group_crystal_system triclinic
_space_group_IT_number 2
_space_group_name_Hall '-P 1'
_space_group_name_H-M_alt 'P -1'
_atom_sites_solution_hydrogens mixed
_audit_creation_method SHELXL-2014/7
_cell_angle_alpha 101.390(2)
_cell_angle_beta 93.169(2)
_cell_angle_gamma 104.901(2)
_cell_formula_units_Z 2
_cell_length_a 7.9002(13)
_cell_length_b 9.9371(16)
_cell_length_c 10.6852(17)
_cell_measurement_reflns_used 3362
_cell_measurement_temperature 296(2)
_cell_measurement_theta_max 27.55
_cell_measurement_theta_min 2.59
_cell_volume 789.7(2)
_computing_cell_refinement 'APEX2, SAINT and SADABS [1]'
_computing_data_collection 'APEX2, SAINT and SADABS [1]'
_computing_data_reduction 'APEX2, SAINT and SADABS [1]'
_computing_molecular_graphics 'Diamond 4.0 [3]'
_computing_publication_material 'SHELXL-2014/7 (Sheldrick, 2014) [2]'
_computing_structure_refinement 'SHELXL-2014/7 (Sheldrick, 2014) [2]'
_computing_structure_solution 'SHELXL-2014/7 (Sheldrick, 2014) [2]'
_diffrn_ambient_temperature 296(2)
_diffrn_measured_fraction_theta_full 0.991
_diffrn_measured_fraction_theta_max 0.979
_diffrn_measurement_device_type 'Bruker APEX-II CCD'
_diffrn_measurement_method '\f and \w scans'
_diffrn_radiation_monochromator graphite
_diffrn_radiation_source 'sealed tube'
_diffrn_radiation_type MoK\a
_diffrn_radiation_wavelength 0.71073
_diffrn_reflns_av_R_equivalents 0.0199
_diffrn_reflns_av_unetI/netI 0.0252
_diffrn_reflns_Laue_measured_fraction_full 0.991
_diffrn_reflns_Laue_measured_fraction_max 0.979
_diffrn_reflns_limit_h_max 10
_diffrn_reflns_limit_h_min -10
_diffrn_reflns_limit_k_max 12
_diffrn_reflns_limit_k_min -12
_diffrn_reflns_limit_l_max 13
_diffrn_reflns_limit_l_min -13
_diffrn_reflns_number 7108
_diffrn_reflns_point_group_measured_fraction_full 0.991
_diffrn_reflns_point_group_measured_fraction_max 0.979
_diffrn_reflns_theta_full 25.242
_diffrn_reflns_theta_max 27.582
_diffrn_reflns_theta_min 2.586
_exptl_absorpt_coefficient_mu 0.118
_exptl_crystal_colour COLORLESS
_exptl_crystal_density_diffrn 1.452
_exptl_crystal_description BLOCK
_exptl_crystal_F_000 356
_exptl_crystal_size_max 0.170
_exptl_crystal_size_mid 0.150
_exptl_crystal_size_min 0.130
_refine_diff_density_max 0.376
_refine_diff_density_min -0.288
_refine_diff_density_rms 0.040
_refine_ls_abs_structure_details
;
 Flack x determined using 1462 quotients [(I+)-(I-)]/[(I+)+(I-)]
 (Parsons, Flack and Wagner, Acta Crystallogr. B69 (2013) 249-259).
;
_refine_ls_extinction_coef 0.050(3)
_refine_ls_extinction_expression Fc^*^=kFc[1+0.001xFc^2^\l^3^/sin(2\q)]^-1/4^
_refine_ls_extinction_method 'SHELXL-2014/7 (Sheldrick 2014'
_refine_ls_goodness_of_fit_ref 1.067
_refine_ls_hydrogen_treatment mixed
_refine_ls_matrix_type full
_refine_ls_number_parameters 241
_refine_ls_number_reflns 3570
_refine_ls_number_restraints 0
_refine_ls_restrained_S_all 1.067
_refine_ls_R_factor_all 0.0762
_refine_ls_R_factor_gt 0.0567
_refine_ls_shift/su_max 0.000
_refine_ls_shift/su_mean 0.000
_refine_ls_structure_factor_coef Fsqd
_refine_ls_weighting_details 'w=1/[\s^2^(Fo^2^)+(0.0200P)^2^+0.4500P] where P=(Fo^2^+2Fc^2^)/3'
_refine_ls_weighting_scheme calc
_refine_ls_wR_factor_gt 0.1092
_refine_ls_wR_factor_ref 0.1223
_reflns_Friedel_coverage 0.000
_reflns_Friedel_fraction_full .
_reflns_Friedel_fraction_max .
_reflns_number_gt 2540
_reflns_number_total 3570
_reflns_threshold_expression 'I > 2\s(I)'
_cod_data_source_file suppl_ncrs-2019-0885_suppl.cif
_cod_data_source_block 3943_0m
_cod_database_code 8105248
_shelx_shelxl_version_number 2014/7
_shelx_space_group_comment
;
The symmetry employed for this shelxl refinement is uniquely defined
by the following loop, which should always be used as a source of
symmetry information in preference to the above space-group names.
They are only intended as comments.
;
_shelx_estimated_absorpt_t_min 0.980
_shelx_estimated_absorpt_t_max 0.985

loop_
_space_group_symop_operation_xyz
'x, y, z'
'-x, -y, -z'

loop_
_atom_site_label
_atom_site_type_symbol
_atom_site_fract_x
_atom_site_fract_y
_atom_site_fract_z
_atom_site_U_iso_or_equiv
_atom_site_adp_type
_atom_site_occupancy
_atom_site_site_symmetry_order
_atom_site_calc_flag
_atom_site_refinement_flags_posn
_atom_site_refinement_flags_adp
_atom_site_refinement_flags_occupancy
_atom_site_disorder_assembly
_atom_site_disorder_group
C1 C 0.4506(2) 0.9283(2) 0.22163(18) 0.0471(4) Uani 1 1 d . . . . .
C2 C 0.3893(3) 0.9929(2) 0.3322(2) 0.0549(5) Uani 1 1 d . . . . .
C3 C 0.4781(3) 1.1266(2) 0.4043(2) 0.0576(5) Uani 1 1 d . . . . .
C4 C 0.6346(3) 1.1962(2) 0.3637(2) 0.0602(5) Uani 1 1 d . . . . .
C5 C 0.7006(3) 1.1387(2) 0.2587(2) 0.0591(5) Uani 1 1 d . . . . .
H5 H 0.8062 1.1886 0.2352 0.071 Uiso 1 1 calc R U . . .
C6 C 0.6092(2) 1.0036(2) 0.18536(19) 0.0486(4) Uani 1 1 d . . . . .
C7 C 0.6816(3) 0.9439(2) 0.0716(2) 0.0527(5) Uani 1 1 d . . . . .
C8 C 0.5830(3) 0.8058(2) 0.00262(19) 0.0521(5) Uani 1 1 d . . . . .
C9 C 0.4304(3) 0.7387(2) 0.0438(2) 0.0551(5) Uani 1 1 d . . . . .
H9 H 0.3691 0.6485 -0.0036 0.066 Uiso 1 1 calc R U . . .
C10 C 0.6395(3) 0.7308(3) -0.1160(2) 0.0659(6) Uani 1 1 d . . . . .
C11 C 0.1959(2) 0.7050(2) 0.17521(19) 0.0496(5) Uani 1 1 d . . . . .
C12 C 0.0408(3) 0.7171(3) 0.1228(3) 0.0711(7) Uani 1 1 d . . . . .
H12 H 0.0394 0.7837 0.0729 0.085 Uiso 1 1 calc R U . . .
C13 C -0.1147(3) 0.6279(3) 0.1457(3) 0.0766(7) Uani 1 1 d . . . . .
H13 H -0.2218 0.6349 0.1109 0.092 Uiso 1 1 calc R U . . .
C14 C -0.1135(3) 0.5302(2) 0.2182(2) 0.0649(6) Uani 1 1 d . . . . .
H14 H -0.2190 0.4722 0.2343 0.078 Uiso 1 1 calc R U . . .
C15 C 0.0434(3) 0.5179(3) 0.2671(3) 0.0752(7) Uani 1 1 d . . . . .
H15 H 0.0445 0.4496 0.3153 0.090 Uiso 1 1 calc R U . . .
C16 C 0.2005(3) 0.6056(2) 0.2460(2) 0.0660(6) Uani 1 1 d . . . . .
H16 H 0.3076 0.5972 0.2795 0.079 Uiso 1 1 calc R U . . .
C17 C 0.3312(7) 1.2929(8) 0.5078(5) 0.116(2) Uani 0.778(8) 1 d . . P A 1
H17A H 0.3557 1.3628 0.5886 0.139 Uiso 0.778(8) 1 calc R U P A 1
H17B H 0.3738 1.3419 0.4409 0.139 Uiso 0.778(8) 1 calc R U P A 1
C17B C 0.2551(17) 1.1689(19) 0.5515(14) 0.084(6) Uani 0.222(8) 1 d . . P A 2
H17C H 0.2633 1.2121 0.6421 0.101 Uiso 0.222(8) 1 calc R U P A 2
H17D H 0.1958 1.0681 0.5397 0.101 Uiso 0.222(8) 1 calc R U P A 2
C18 C 0.1513(7) 1.2320(7) 0.4809(5) 0.176(2) Uani 1 1 d . . . . .
H18A H 0.1255 1.1736 0.3954 0.265 Uiso 1 1 calc R U . A 1
H18B H 0.0923 1.3059 0.4873 0.265 Uiso 1 1 calc R U . A 1
H18C H 0.1113 1.1742 0.5413 0.265 Uiso 1 1 calc R U . A 1
F1 F 0.24205(18) 0.92385(14) 0.37377(14) 0.0829(5) Uani 1 1 d . . . . .
F2 F 0.7215(2) 1.32612(14) 0.43496(14) 0.0861(5) Uani 1 1 d . . . . .
N1 N 0.3622(2) 0.79323(17) 0.14763(16) 0.0513(4) Uani 1 1 d . . . . .
O1 O 0.7907(2) 0.7983(2) -0.15055(17) 0.0796(5) Uani 1 1 d . . . . .
H1 H 0.834(4) 0.889(4) -0.090(3) 0.119 Uiso 1 1 d . U . . .
O2 O 0.5548(2) 0.6152(2) -0.17739(18) 0.0904(6) Uani 1 1 d . . . . .
O3 O 0.8214(2) 1.01177(18) 0.03759(16) 0.0755(5) Uani 1 1 d . . . . .
O4 O 0.4248(2) 1.18338(19) 0.51602(16) 0.0793(5) Uani 1 1 d . . . . .

loop_
_atom_site_aniso_label
_atom_site_aniso_U_11
_atom_site_aniso_U_22
_atom_site_aniso_U_33
_atom_site_aniso_U_23
_atom_site_aniso_U_13
_atom_site_aniso_U_12
C1 0.0442(10) 0.0456(10) 0.0509(11) 0.0137(8) 0.0025(8) 0.0095(8)
C2 0.0496(11) 0.0531(11) 0.0602(12) 0.0142(9) 0.0125(9) 0.0083(9)
C3 0.0635(13) 0.0548(12) 0.0524(12) 0.0101(9) 0.0063(10) 0.0140(10)
C4 0.0646(13) 0.0483(11) 0.0573(13) 0.0078(9) -0.0015(10) 0.0018(10)
C5 0.0521(11) 0.0561(12) 0.0621(13) 0.0168(10) 0.0045(10) 0.0001(9)
C6 0.0448(10) 0.0501(11) 0.0504(11) 0.0165(8) 0.0025(8) 0.0086(8)
C7 0.0457(10) 0.0606(12) 0.0546(12) 0.0212(10) 0.0065(9) 0.0128(9)
C8 0.0462(10) 0.0626(12) 0.0497(11) 0.0126(9) 0.0043(8) 0.0186(9)
C9 0.0484(11) 0.0550(12) 0.0565(12) 0.0040(9) 0.0020(9) 0.0114(9)
C10 0.0554(13) 0.0845(17) 0.0584(13) 0.0085(12) 0.0059(10) 0.0258(12)
C11 0.0447(10) 0.0444(10) 0.0553(11) 0.0088(8) 0.0065(8) 0.0059(8)
C12 0.0533(13) 0.0735(15) 0.0945(18) 0.0438(14) 0.0053(12) 0.0128(11)
C13 0.0473(12) 0.0827(17) 0.102(2) 0.0373(15) 0.0016(12) 0.0107(11)
C14 0.0548(12) 0.0592(13) 0.0699(14) 0.0144(11) 0.0074(11) -0.0036(10)
C15 0.0713(16) 0.0647(14) 0.0863(17) 0.0349(13) 0.0000(13) 0.0010(12)
C16 0.0544(12) 0.0629(14) 0.0799(16) 0.0250(12) -0.0036(11) 0.0098(10)
C17 0.088(3) 0.174(6) 0.088(3) 0.002(3) 0.015(2) 0.060(4)
C17B 0.063(8) 0.107(12) 0.075(8) -0.011(8) 0.007(6) 0.035(7)
C18 0.173(5) 0.254(6) 0.121(4) 0.015(4) 0.010(3) 0.113(5)
F1 0.0717(9) 0.0687(9) 0.0919(10) -0.0008(7) 0.0378(8) -0.0017(7)
F2 0.0922(10) 0.0619(8) 0.0773(9) -0.0048(7) 0.0055(8) -0.0105(7)
N1 0.0438(8) 0.0489(9) 0.0565(10) 0.0082(7) 0.0071(7) 0.0062(7)
O1 0.0696(11) 0.1015(14) 0.0663(11) 0.0133(9) 0.0236(9) 0.0217(10)
O2 0.0692(11) 0.0994(14) 0.0841(12) -0.0203(11) 0.0114(9) 0.0205(10)
O3 0.0620(10) 0.0782(11) 0.0793(11) 0.0181(9) 0.0259(8) 0.0027(8)
O4 0.0879(12) 0.0775(11) 0.0675(11) 0.0013(9) 0.0143(9) 0.0241(10)

loop_
_atom_type_symbol
_atom_type_description
_atom_type_scat_dispersion_real
_atom_type_scat_dispersion_imag
_atom_type_scat_source
C C 0.0033 0.0016 'International Tables Vol C Tables 4.2.6.8 and 6.1.1.4'
H H 0.0000 0.0000 'International Tables Vol C Tables 4.2.6.8 and 6.1.1.4'
N N 0.0061 0.0033 'International Tables Vol C Tables 4.2.6.8 and 6.1.1.4'
O O 0.0106 0.0060 'International Tables Vol C Tables 4.2.6.8 and 6.1.1.4'
F F 0.0171 0.0103 'International Tables Vol C Tables 4.2.6.8 and 6.1.1.4'

loop_
_geom_angle_atom_site_label_1
_geom_angle_atom_site_label_2
_geom_angle_atom_site_label_3
_geom_angle
_geom_angle_site_symmetry_1
_geom_angle_site_symmetry_3
N1 C1 C2 123.14(17) . .
N1 C1 C6 119.09(17) . .
C2 C1 C6 117.76(18) . .
F1 C2 C3 117.17(19) . .
F1 C2 C1 120.32(18) . .
C3 C2 C1 122.49(18) . .
O4 C3 C2 121.9(2) . .
O4 C3 C4 120.6(2) . .
C2 C3 C4 117.19(19) . .
F2 C4 C5 120.2(2) . .
F2 C4 C3 117.0(2) . .
C5 C4 C3 122.87(19) . .
C4 C5 C6 119.69(19) . .
C5 C6 C1 120.00(19) . .
C5 C6 C7 118.89(18) . .
C1 C6 C7 121.11(18) . .
O3 C7 C8 122.8(2) . .
O3 C7 C6 121.34(19) . .
C8 C7 C6 115.83(17) . .
C9 C8 C7 119.86(19) . .
C9 C8 C10 118.0(2) . .
C7 C8 C10 122.19(19) . .
N1 C9 C8 124.71(19) . .
O2 C10 O1 121.2(2) . .
O2 C10 C8 122.9(2) . .
O1 C10 C8 115.9(2) . .
C12 C11 C16 121.60(19) . .
C12 C11 N1 119.49(18) . .
C16 C11 N1 118.77(18) . .
C11 C12 C13 118.3(2) . .
C14 C13 C12 121.1(2) . .
C13 C14 C15 119.5(2) . .
C14 C15 C16 120.6(2) . .
C11 C16 C15 118.8(2) . .
C18 C17 O4 111.0(6) . .
O4 C17B C18 113.9(13) . .
C9 N1 C1 119.40(16) . .
C9 N1 C11 116.46(16) . .
C1 N1 C11 124.15(16) . .
C3 O4 C17B 129.7(6) . .
C3 O4 C17 115.0(2) . .

loop_
_geom_bond_atom_site_label_1
_geom_bond_atom_site_label_2
_geom_bond_distance
_geom_bond_site_symmetry_2
C1 N1 1.397(2) .
C1 C2 1.402(3) .
C1 C6 1.402(2) .
C2 F1 1.337(2) .
C2 C3 1.381(3) .
C3 O4 1.354(3) .
C3 C4 1.391(3) .
C4 F2 1.348(2) .
C4 C5 1.349(3) .
C5 C6 1.401(3) .
C6 C7 1.457(3) .
C7 O3 1.251(2) .
C7 C8 1.422(3) .
C8 C9 1.361(3) .
C8 C10 1.491(3) .
C9 N1 1.340(3) .
C10 O2 1.207(3) .
C10 O1 1.321(3) .
C11 C12 1.363(3) .
C11 C16 1.364(3) .
C11 N1 1.460(2) .
C12 C13 1.383(3) .
C13 C14 1.357(3) .
C14 C15 1.363(3) .
C15 C16 1.380(3) .
C17 C18 1.383(7) .
C17 O4 1.478(6) .
C17B O4 1.393(13) .
C17B C18 1.420(16) .
